data_4306343
loop_
_publ_author_name
'Lucas Vandenburgh'
'Matthew R. Buck'
'Daniel A. Freedman'

_publ_section_title
;
Preparation, Separation, and Characterization of Ruthenium(II) Thiocyanate
Linkage Isomers
;
_journal_name_full 'Inorganic Chemistry'
_journal_page_first 9134
_journal_page_last 9136
_journal_paper_doi 10.1021/ic801194j
_journal_volume 47
_journal_year 2008
_chemical_formula_sum 'C21 H22 F6 N3 P Ru S'
_chemical_formula_weight 594.52
_chemical_name_systematic
;

 ?

;
_space_group_IT_number 2
_symmetry_cell_setting triclinic
_symmetry_space_group_name_Hall '-P 1'
_symmetry_space_group_name_H-M 'P -1'
_atom_sites_solution_hydrogens geom
_atom_sites_solution_primary direct
_atom_sites_solution_secondary difmap
_audit_creation_method SHELXL-97
_cell_angle_alpha 88.7070(10)
_cell_angle_beta 75.3530(10)
_cell_angle_gamma 81.0780(10)
_cell_formula_units_Z 2
_cell_length_a 8.3772(4)
_cell_length_b 10.7344(5)
_cell_length_c 13.4060(7)
_cell_measurement_reflns_used 8377
_cell_measurement_temperature 115(2)
_cell_measurement_theta_max 30.24
_cell_measurement_theta_min 2.46
_cell_volume 1152.06(10)
_computing_cell_refinement 'Bruker SMART'
_computing_data_collection 'Bruker SMART'
_computing_data_reduction 'Bruker SAINT'
_computing_molecular_graphics 'Bruker SHELXTL'
_computing_publication_material 'Bruker SHELXTL'
_computing_structure_refinement 'SHELXL-97 (Sheldrick, 1997)'
_computing_structure_solution 'SHELXS-97 (Sheldrick, 1990)'
_diffrn_ambient_temperature 115(2)
_diffrn_measured_fraction_theta_full 0.995
_diffrn_measured_fraction_theta_max 0.995
_diffrn_measurement_device_type 'CCD area detector'
_diffrn_measurement_method 'phi and omega scans'
_diffrn_radiation_monochromator graphite
_diffrn_radiation_source 'fine-focus sealed tube'
_diffrn_radiation_type MoK\a
_diffrn_radiation_wavelength 0.71073
_diffrn_reflns_av_R_equivalents 0.0220
_diffrn_reflns_av_sigmaI/netI 0.0267
_diffrn_reflns_limit_h_max 11
_diffrn_reflns_limit_h_min -11
_diffrn_reflns_limit_k_max 14
_diffrn_reflns_limit_k_min -14
_diffrn_reflns_limit_l_max 17
_diffrn_reflns_limit_l_min -17
_diffrn_reflns_number 15229
_diffrn_reflns_theta_full 28.28
_diffrn_reflns_theta_max 28.28
_diffrn_reflns_theta_min 1.57
_exptl_absorpt_coefficient_mu 0.904
_exptl_absorpt_correction_T_max 0.8764
_exptl_absorpt_correction_T_min 0.8191
_exptl_absorpt_correction_type empirical
_exptl_absorpt_process_details sadabs
_exptl_crystal_colour yellow
_exptl_crystal_density_diffrn 1.714
_exptl_crystal_density_meas 0
_exptl_crystal_density_method 'not measured'
_exptl_crystal_description plate
_exptl_crystal_F_000 596
_exptl_crystal_size_max 0.23
_exptl_crystal_size_mid 0.17
_exptl_crystal_size_min 0.15
_refine_diff_density_max 0.624
_refine_diff_density_min -0.332
_refine_diff_density_rms 0.066
_refine_ls_extinction_method none
_refine_ls_goodness_of_fit_ref 1.044
_refine_ls_hydrogen_treatment constr
_refine_ls_matrix_type full
_refine_ls_number_parameters 301
_refine_ls_number_reflns 5698
_refine_ls_number_restraints 0
_refine_ls_restrained_S_all 1.044
_refine_ls_R_factor_all 0.0266
_refine_ls_R_factor_gt 0.0230
_refine_ls_shift/su_max 0.001
_refine_ls_shift/su_mean 0.000
_refine_ls_structure_factor_coef Fsqd
_refine_ls_weighting_details 'calc w=1/[\s^2^(Fo^2^)+(0.0284P)^2^+0.3873P] where P=(Fo^2^+2Fc^2^)/3'
_refine_ls_weighting_scheme calc
_refine_ls_wR_factor_gt 0.0551
_refine_ls_wR_factor_ref 0.0571
_reflns_number_gt 5203
_reflns_number_total 5698
_reflns_threshold_expression >2sigma(I)
_cod_data_source_file ic801194j_si_001_2.cif
_cod_data_source_block df539ru
_cod_depositor_comments
;
The following automatic conversions were performed:
'_symmetry_cell_setting' value 'Triclinic' changed to 'triclinic'
according to '/home/saulius/struct/CIF-dictionaries/cif_core.dic'
dictionary named 'cif_core.dic' version 2.4.1 from 2010-06-29.

Automatic conversion script
Id: cif_fix_enum 1527 2010-12-29 10:47:43Z saulius 
;
_cod_database_code 4306343

loop_
_symmetry_equiv_pos_as_xyz
'x, y, z'
'-x, -y, -z'

loop_
_atom_site_label
_atom_site_type_symbol
_atom_site_fract_x
_atom_site_fract_y
_atom_site_fract_z
_atom_site_U_iso_or_equiv
_atom_site_adp_type
_atom_site_occupancy
_atom_site_symmetry_multiplicity
_atom_site_calc_flag
_atom_site_refinement_flags
_atom_site_disorder_assembly
_atom_site_disorder_group
Ru1 Ru 0.414809(16) 0.712653(12) 0.285221(10) 0.01331(4) Uani 1 1 d . . .
N1 N 0.58064(19) 0.66254(14) 0.37357(11) 0.0203(3) Uani 1 1 d . . .
N2 N 0.26851(17) 0.80221(13) 0.42144(11) 0.0168(3) Uani 1 1 d . . .
N3 N 0.49430(17) 0.88806(13) 0.27813(11) 0.0159(3) Uani 1 1 d . . .
S1 S 0.81446(6) 0.61316(5) 0.49108(4) 0.02391(10) Uani 1 1 d . . .
C21 C 0.6762(2) 0.64167(15) 0.42301(13) 0.0164(3) Uani 1 1 d . . .
C1 C 0.5276(2) 0.54561(15) 0.18168(13) 0.0162(3) Uani 1 1 d . . .
C2 C 0.5154(2) 0.65392(15) 0.12182(12) 0.0164(3) Uani 1 1 d . . .
H1 H 0.6093 0.6723 0.0732 0.020 Uiso 1 1 calc R . .
C3 C 0.3605(2) 0.73609(16) 0.13471(13) 0.0173(3) Uani 1 1 d . . .
H2 H 0.3560 0.8091 0.0962 0.021 Uiso 1 1 calc R . .
C4 C 0.2140(2) 0.70900(16) 0.20451(13) 0.0176(3) Uani 1 1 d . . .
C5 C 0.2279(2) 0.59854(16) 0.26508(13) 0.0187(3) Uani 1 1 d . . .
H3 H 0.1335 0.5794 0.3128 0.022 Uiso 1 1 calc R . .
C6 C 0.3801(2) 0.51844(15) 0.25431(13) 0.0176(3) Uani 1 1 d . . .
H4 H 0.3854 0.4470 0.2946 0.021 Uiso 1 1 calc R . .
C7 C 0.6909(2) 0.45653(16) 0.17048(13) 0.0183(3) Uani 1 1 d . . .
H8 H 0.6835 0.4086 0.2342 0.022 Uiso 1 1 calc R . .
C8 C 0.8461(2) 0.52101(18) 0.15153(15) 0.0245(4) Uani 1 1 d . . .
H11 H 0.8625 0.5613 0.0858 0.037 Uiso 1 1 calc R . .
H10 H 0.9419 0.4592 0.1519 0.037 Uiso 1 1 calc R . .
H9 H 0.8313 0.5830 0.2049 0.037 Uiso 1 1 calc R . .
C9 C 0.7047(3) 0.36339(18) 0.08210(15) 0.0278(4) Uani 1 1 d . . .
H14 H 0.6065 0.3236 0.0959 0.042 Uiso 1 1 calc R . .
H12 H 0.8014 0.3004 0.0767 0.042 Uiso 1 1 calc R . .
H13 H 0.7148 0.4081 0.0185 0.042 Uiso 1 1 calc R . .
C10 C 0.0490(2) 0.79267(17) 0.21518(15) 0.0235(4) Uani 1 1 d . . .
H6 H 0.0675 0.8777 0.1989 0.035 Uiso 1 1 calc R . .
H7 H -0.0176 0.7902 0.2847 0.035 Uiso 1 1 calc R . .
H5 H -0.0083 0.7636 0.1687 0.035 Uiso 1 1 calc R . .
C11 C 0.2904(2) 0.92160(16) 0.43830(13) 0.0178(3) Uani 1 1 d . . .
C12 C 0.2030(2) 0.98748(17) 0.52847(14) 0.0239(4) Uani 1 1 d . . .
H15 H 0.2169 1.0702 0.5385 0.029 Uiso 1 1 calc R . .
C13 C 0.0949(2) 0.92866(19) 0.60330(14) 0.0274(4) Uani 1 1 d . . .
H16 H 0.0348 0.9716 0.6640 0.033 Uiso 1 1 calc R . .
C14 C 0.0772(2) 0.80552(19) 0.58702(14) 0.0261(4) Uani 1 1 d . . .
H17 H 0.0066 0.7640 0.6370 0.031 Uiso 1 1 calc R . .
C15 C 0.1656(2) 0.74509(17) 0.49550(13) 0.0216(4) Uani 1 1 d . . .
H18 H 0.1536 0.6621 0.4846 0.026 Uiso 1 1 calc R . .
C16 C 0.4162(2) 0.97112(15) 0.35655(13) 0.0172(3) Uani 1 1 d . . .
C17 C 0.4580(2) 1.09119(17) 0.35765(15) 0.0251(4) Uani 1 1 d . . .
H19 H 0.4030 1.1476 0.4115 0.030 Uiso 1 1 calc R . .
C18 C 0.5823(3) 1.12571(18) 0.27777(16) 0.0289(4) Uani 1 1 d . . .
H20 H 0.6119 1.2057 0.2775 0.035 Uiso 1 1 calc R . .
C19 C 0.6624(2) 1.04100(18) 0.19845(15) 0.0262(4) Uani 1 1 d . . .
H21 H 0.7465 1.0629 0.1442 0.031 Uiso 1 1 calc R . .
C20 C 0.6154(2) 0.92308(17) 0.20103(13) 0.0202(3) Uani 1 1 d . . .
H22 H 0.6694 0.8658 0.1476 0.024 Uiso 1 1 calc R . .
P1 P 0.80677(6) 0.84670(4) 0.88889(4) 0.02136(10) Uani 1 1 d . . .
F1 F 0.61316(14) 0.85609(13) 0.94482(10) 0.0445(3) Uani 1 1 d . . .
F2 F 0.76381(14) 0.93780(11) 0.79980(9) 0.0322(3) Uani 1 1 d . . .
F3 F 0.85198(15) 0.75712(12) 0.97874(10) 0.0392(3) Uani 1 1 d . . .
F4 F 0.8175(2) 0.96648(13) 0.95304(11) 0.0502(4) Uani 1 1 d . . .
F5 F 1.00145(14) 0.83575(13) 0.83282(9) 0.0395(3) Uani 1 1 d . . .
F6 F 0.79656(19) 0.72746(13) 0.82442(12) 0.0494(4) Uani 1 1 d . . .

loop_
_atom_site_aniso_label
_atom_site_aniso_U_11
_atom_site_aniso_U_22
_atom_site_aniso_U_33
_atom_site_aniso_U_23
_atom_site_aniso_U_13
_atom_site_aniso_U_12
Ru1 0.01444(7) 0.01273(7) 0.01260(7) 0.00050(5) -0.00253(5) -0.00317(5)
N1 0.0230(7) 0.0183(7) 0.0194(7) -0.0006(6) -0.0059(6) -0.0013(6)
N2 0.0168(7) 0.0177(7) 0.0161(7) -0.0007(5) -0.0043(5) -0.0031(5)
N3 0.0163(7) 0.0158(7) 0.0171(7) 0.0029(5) -0.0060(5) -0.0043(5)
S1 0.0220(2) 0.0297(2) 0.0228(2) 0.00435(18) -0.01031(18) -0.00510(18)
C21 0.0188(8) 0.0128(7) 0.0155(8) -0.0004(6) -0.0003(6) -0.0024(6)
C1 0.0193(8) 0.0140(8) 0.0153(8) -0.0027(6) -0.0037(6) -0.0032(6)
C2 0.0182(8) 0.0166(8) 0.0136(7) -0.0005(6) -0.0018(6) -0.0042(6)
C3 0.0218(8) 0.0163(8) 0.0152(8) 0.0000(6) -0.0070(7) -0.0041(6)
C4 0.0187(8) 0.0178(8) 0.0186(8) -0.0030(6) -0.0073(7) -0.0047(6)
C5 0.0189(8) 0.0201(8) 0.0184(8) -0.0026(7) -0.0039(7) -0.0074(7)
C6 0.0230(8) 0.0133(8) 0.0174(8) -0.0007(6) -0.0041(7) -0.0066(6)
C7 0.0210(8) 0.0152(8) 0.0187(8) 0.0000(6) -0.0052(7) -0.0020(6)
C8 0.0193(9) 0.0230(9) 0.0286(10) -0.0003(7) -0.0021(7) -0.0017(7)
C9 0.0305(10) 0.0227(9) 0.0290(10) -0.0070(8) -0.0094(8) 0.0032(8)
C10 0.0186(8) 0.0214(9) 0.0308(10) -0.0026(7) -0.0072(7) -0.0023(7)
C11 0.0185(8) 0.0170(8) 0.0184(8) -0.0007(6) -0.0068(7) -0.0011(6)
C12 0.0276(10) 0.0206(9) 0.0228(9) -0.0057(7) -0.0054(7) -0.0022(7)
C13 0.0277(10) 0.0326(10) 0.0186(9) -0.0074(8) 0.0003(7) -0.0039(8)
C14 0.0255(9) 0.0340(10) 0.0173(9) -0.0011(8) 0.0005(7) -0.0098(8)
C15 0.0222(9) 0.0234(9) 0.0193(8) -0.0005(7) -0.0028(7) -0.0075(7)
C16 0.0197(8) 0.0152(8) 0.0177(8) 0.0009(6) -0.0075(7) -0.0015(6)
C17 0.0352(10) 0.0169(8) 0.0249(9) -0.0008(7) -0.0098(8) -0.0054(7)
C18 0.0405(11) 0.0194(9) 0.0318(10) 0.0049(8) -0.0129(9) -0.0143(8)
C19 0.0296(10) 0.0265(10) 0.0256(9) 0.0077(8) -0.0076(8) -0.0134(8)
C20 0.0204(8) 0.0221(9) 0.0187(8) 0.0025(7) -0.0036(7) -0.0074(7)
P1 0.0178(2) 0.0237(2) 0.0204(2) 0.00731(18) -0.00159(18) -0.00275(18)
F1 0.0187(6) 0.0608(9) 0.0438(8) 0.0243(7) 0.0036(5) 0.0020(6)
F2 0.0278(6) 0.0399(7) 0.0293(6) 0.0163(5) -0.0096(5) -0.0048(5)
F3 0.0274(6) 0.0475(8) 0.0358(7) 0.0264(6) -0.0009(5) -0.0001(5)
F4 0.0793(11) 0.0392(8) 0.0365(8) -0.0036(6) -0.0199(7) -0.0131(7)
F5 0.0187(6) 0.0638(9) 0.0322(7) 0.0214(6) -0.0013(5) -0.0059(6)
F6 0.0622(9) 0.0323(7) 0.0561(9) -0.0062(6) -0.0150(7) -0.0134(7)

loop_
_atom_type_symbol
_atom_type_description
_atom_type_scat_dispersion_real
_atom_type_scat_dispersion_imag
_atom_type_scat_source
C C 0.0033 0.0016 'International Tables Vol C Tables 4.2.6.8 and 6.1.1.4'
H H 0.0000 0.0000 'International Tables Vol C Tables 4.2.6.8 and 6.1.1.4'
N N 0.0061 0.0033 'International Tables Vol C Tables 4.2.6.8 and 6.1.1.4'
F F 0.0171 0.0103 'International Tables Vol C Tables 4.2.6.8 and 6.1.1.4'
P P 0.1023 0.0942 'International Tables Vol C Tables 4.2.6.8 and 6.1.1.4'
S S 0.1246 0.1234 'International Tables Vol C Tables 4.2.6.8 and 6.1.1.4'
Ru Ru -1.2594 0.8363 'International Tables Vol C Tables 4.2.6.8 and 6.1.1.4'

loop_
_geom_angle_atom_site_label_1
_geom_angle_atom_site_label_2
_geom_angle_atom_site_label_3
_geom_angle
_geom_angle_site_symmetry_1
_geom_angle_site_symmetry_3
_geom_angle_publ_flag
N1 Ru1 N2 82.86(6) . . ?
N1 Ru1 N3 85.07(6) . . ?
N2 Ru1 N3 77.04(5) . . ?
N1 Ru1 C3 150.39(6) . . ?
N2 Ru1 C3 125.22(6) . . ?
N3 Ru1 C3 92.01(6) . . ?
N1 Ru1 C5 124.63(6) . . ?
N2 Ru1 C5 95.60(6) . . ?
N3 Ru1 C5 148.72(6) . . ?
C3 Ru1 C5 67.20(6) . . ?
N1 Ru1 C2 113.46(6) . . ?
N2 Ru1 C2 163.04(6) . . ?
N3 Ru1 C2 98.98(6) . . ?
C3 Ru1 C2 37.91(6) . . ?
C5 Ru1 C2 79.18(6) . . ?
N1 Ru1 C6 96.11(6) . . ?
N2 Ru1 C6 117.84(6) . . ?
N3 Ru1 C6 165.12(6) . . ?
C3 Ru1 C6 79.61(6) . . ?
C5 Ru1 C6 36.97(6) . . ?
C2 Ru1 C6 66.90(6) . . ?
N1 Ru1 C4 162.26(6) . . ?
N2 Ru1 C4 98.21(6) . . ?
N3 Ru1 C4 112.50(6) . . ?
C3 Ru1 C4 37.30(6) . . ?
C5 Ru1 C4 37.65(6) . . ?
C2 Ru1 C4 67.78(6) . . ?
C6 Ru1 C4 67.62(6) . . ?
N1 Ru1 C1 90.84(6) . . ?
N2 Ru1 C1 154.05(6) . . ?
N3 Ru1 C1 127.65(6) . . ?
C3 Ru1 C1 67.79(6) . . ?
C5 Ru1 C1 67.44(6) . . ?
C2 Ru1 C1 36.90(6) . . ?
C6 Ru1 C1 37.65(6) . . ?
C4 Ru1 C1 80.45(6) . . ?
C21 N1 Ru1 175.85(14) . . ?
C15 N2 C11 119.10(15) . . ?
C15 N2 Ru1 123.79(12) . . ?
C11 N2 Ru1 116.89(11) . . ?
C20 N3 C16 118.97(14) . . ?
C20 N3 Ru1 124.14(12) . . ?
C16 N3 Ru1 116.89(11) . . ?
N1 C21 S1 178.84(16) . . ?
C2 C1 C6 118.38(15) . . ?
C2 C1 C7 122.05(15) . . ?
C6 C1 C7 119.56(15) . . ?
C2 C1 Ru1 70.78(9) . . ?
C6 C1 Ru1 70.60(9) . . ?
C7 C1 Ru1 130.95(11) . . ?
C1 C2 C3 120.66(15) . . ?
C1 C2 Ru1 72.32(9) . . ?
C3 C2 Ru1 69.99(9) . . ?
C4 C3 C2 121.38(15) . . ?
C4 C3 Ru1 73.09(10) . . ?
C2 C3 Ru1 72.11(9) . . ?
C3 C4 C5 117.45(15) . . ?
C3 C4 C10 121.53(16) . . ?
C5 C4 C10 121.02(16) . . ?
C3 C4 Ru1 69.62(9) . . ?
C5 C4 Ru1 70.35(9) . . ?
C10 C4 Ru1 131.27(12) . . ?
C6 C5 C4 121.56(16) . . ?
C6 C5 Ru1 71.87(10) . . ?
C4 C5 Ru1 72.00(9) . . ?
C5 C6 C1 120.51(15) . . ?
C5 C6 Ru1 71.16(10) . . ?
C1 C6 Ru1 71.75(9) . . ?
C1 C7 C8 114.81(14) . . ?
C1 C7 C9 106.88(14) . . ?
C8 C7 C9 110.91(15) . . ?
N2 C11 C12 121.15(16) . . ?
N2 C11 C16 114.71(15) . . ?
C12 C11 C16 124.09(16) . . ?
C13 C12 C11 119.22(17) . . ?
C14 C13 C12 119.32(17) . . ?
C15 C14 C13 118.99(17) . . ?
N2 C15 C14 122.15(17) . . ?
N3 C16 C17 121.16(16) . . ?
N3 C16 C11 114.41(14) . . ?
C17 C16 C11 124.42(16) . . ?
C18 C17 C16 119.11(17) . . ?
C19 C18 C17 119.71(17) . . ?
C18 C19 C20 118.77(17) . . ?
N3 C20 C19 122.28(17) . . ?
F6 P1 F4 179.73(9) . . ?
F6 P1 F1 90.07(8) . . ?
F4 P1 F1 90.13(9) . . ?
F6 P1 F5 89.50(8) . . ?
F4 P1 F5 90.30(8) . . ?
F1 P1 F5 179.42(8) . . ?
F6 P1 F2 90.24(8) . . ?
F4 P1 F2 89.59(7) . . ?
F1 P1 F2 90.66(6) . . ?
F5 P1 F2 89.73(6) . . ?
F6 P1 F3 90.67(8) . . ?
F4 P1 F3 89.51(8) . . ?
F1 P1 F3 89.91(6) . . ?
F5 P1 F3 89.71(6) . . ?
F2 P1 F3 178.93(8) . . ?

loop_
_geom_bond_atom_site_label_1
_geom_bond_atom_site_label_2
_geom_bond_distance
_geom_bond_site_symmetry_2
_geom_bond_publ_flag
Ru1 N1 2.0479(15) . ?
Ru1 N2 2.0840(14) . ?
Ru1 N3 2.0849(14) . ?
Ru1 C3 2.1789(16) . ?
Ru1 C5 2.2022(16) . ?
Ru1 C2 2.2068(16) . ?
Ru1 C6 2.2115(16) . ?
Ru1 C4 2.2239(16) . ?
Ru1 C1 2.2267(16) . ?
N1 C21 1.156(2) . ?
N2 C15 1.345(2) . ?
N2 C11 1.354(2) . ?
N3 C20 1.345(2) . ?
N3 C16 1.357(2) . ?
S1 C21 1.6368(18) . ?
C1 C2 1.403(2) . ?
C1 C6 1.432(2) . ?
C1 C7 1.518(2) . ?
C2 C3 1.425(2) . ?
C3 C4 1.408(2) . ?
C4 C5 1.428(2) . ?
C4 C10 1.503(2) . ?
C5 C6 1.399(2) . ?
C7 C8 1.529(2) . ?
C7 C9 1.538(2) . ?
C11 C12 1.388(2) . ?
C11 C16 1.469(2) . ?
C12 C13 1.383(3) . ?
C13 C14 1.381(3) . ?
C14 C15 1.379(3) . ?
C16 C17 1.388(2) . ?
C17 C18 1.381(3) . ?
C18 C19 1.379(3) . ?
C19 C20 1.380(2) . ?
P1 F6 1.5855(14) . ?
P1 F4 1.5894(14) . ?
P1 F1 1.5939(12) . ?
P1 F5 1.6010(12) . ?
P1 F2 1.6024(12) . ?
P1 F3 1.6077(12) . ?
